data_7037437
loop_
_publ_author_name
'Ji, Wei'
'Qu, Jian'
'Jing, Su'
'Zhu, Dunru'
'Huang, Wei'

_publ_section_title
;
 Copper(i) halide clusters based upon ferrocenylchalcogenoether ligands:
 donors, halides and semi-rigidity effects on the geometry and catalytic
 activity.
;
_journal_issue 3
_journal_name_full 'Dalton transactions (Cambridge, England : 2003)'
_journal_page_first 1016
_journal_page_last 1024
_journal_paper_doi 10.1039/c5dt03993b
_journal_volume 45
_journal_year 2016
_chemical_formula_sum 'C30 H29 Cu2 Fe2 I2 N Se2'
_chemical_formula_weight 1054.04
_space_group_crystal_system triclinic
_space_group_IT_number 2
_space_group_name_Hall '-P 1'
_space_group_name_H-M_alt 'P -1'
_symmetry_space_group_name_Hall '-P 1'
_symmetry_space_group_name_H-M 'P -1'
_atom_sites_solution_hydrogens geom
_audit_creation_method SHELXL-2014/7
_audit_update_record
;
2015-11-18 deposited with the CCDC.
2015-11-20 downloaded from the CCDC.
;
_cell_angle_alpha 104.744(3)
_cell_angle_beta 90.70(3)
_cell_angle_gamma 91.65(3)
_cell_formula_units_Z 2
_cell_length_a 10.433(2)
_cell_length_b 10.947(2)
_cell_length_c 14.418(3)
_cell_measurement_reflns_used 3838
_cell_measurement_temperature 296(2)
_cell_measurement_theta_max 25.69
_cell_measurement_theta_min 2.43
_cell_volume 1591.5(5)
_computing_cell_refinement 'SAINT (Bruker, 2005)'
_computing_data_collection 'APEX2 (Bruker, 2005)'
_computing_data_reduction SAINT
_computing_molecular_graphics SHELXTL
_computing_publication_material SHELXTL
_computing_structure_refinement 'SHELXL-2014/7 (Sheldrick, 2014)'
_computing_structure_solution 'SHELXL-2014/7 (Sheldrick, 2014)'
_diffrn_ambient_temperature 296(2)
_diffrn_measured_fraction_theta_full 0.982
_diffrn_measured_fraction_theta_max 0.982
_diffrn_measurement_device_type 'Bruker Apex2 CCD'
_diffrn_measurement_method '\w scans'
_diffrn_radiation_type MoK\a
_diffrn_radiation_wavelength 0.71073
_diffrn_reflns_av_R_equivalents 0.0683
_diffrn_reflns_av_unetI/netI 0.1068
_diffrn_reflns_laue_measured_fraction_full 0.982
_diffrn_reflns_laue_measured_fraction_max 0.982
_diffrn_reflns_limit_h_max 12
_diffrn_reflns_limit_h_min -12
_diffrn_reflns_limit_k_max 12
_diffrn_reflns_limit_k_min -13
_diffrn_reflns_limit_l_max 17
_diffrn_reflns_limit_l_min 0
_diffrn_reflns_number 5448
_diffrn_reflns_point_group_measured_fraction_full 0.982
_diffrn_reflns_point_group_measured_fraction_max 0.982
_diffrn_reflns_theta_full 25.050
_diffrn_reflns_theta_max 25.050
_diffrn_reflns_theta_min 1.461
_diffrn_source 'fine-focus sealed tube'
_exptl_absorpt_coefficient_mu 6.460
_exptl_absorpt_correction_T_max 0.4441
_exptl_absorpt_correction_T_min 0.3582
_exptl_absorpt_correction_type multi-scan
_exptl_absorpt_process_details '(SADABS; Sheldrick, 2003)'
_exptl_crystal_colour yellow
_exptl_crystal_density_diffrn 2.200
_exptl_crystal_density_method 'not measured'
_exptl_crystal_description cube
_exptl_crystal_F_000 1000
_exptl_crystal_size_max 0.200
_exptl_crystal_size_mid 0.180
_exptl_crystal_size_min 0.150
_refine_diff_density_max 3.764
_refine_diff_density_min -2.156
_refine_diff_density_rms 0.352
_refine_ls_extinction_method none
_refine_ls_goodness_of_fit_ref 1.046
_refine_ls_hydrogen_treatment constr
_refine_ls_matrix_type full
_refine_ls_number_parameters 353
_refine_ls_number_reflns 5448
_refine_ls_number_restraints 25
_refine_ls_restrained_S_all 1.044
_refine_ls_R_factor_all 0.1086
_refine_ls_R_factor_gt 0.0786
_refine_ls_shift/su_max 0.000
_refine_ls_shift/su_mean 0.000
_refine_ls_structure_factor_coef Fsqd
_refine_ls_weighting_details 'w=1/[\s^2^(Fo^2^)+(0.1353P)^2^] where P=(Fo^2^+2Fc^2^)/3'
_refine_ls_weighting_scheme calc
_refine_ls_wR_factor_gt 0.2026
_refine_ls_wR_factor_ref 0.2198
_reflns_Friedel_coverage 0.000
_reflns_number_gt 3952
_reflns_number_total 5448
_reflns_threshold_expression 'I > 3\s(I)'
_cod_data_source_file c5dt03993b2.cif
_cod_data_source_block twin4
_cod_depositor_comments 'Adding full bibliography for 7037430--7037437.cif.'
_cod_original_cell_volume 1591.5(6)
_cod_database_code 7037437
_audit_block_doi 10.5517/cc1jlwmm
_shelx_shelxl_version_number 2014/7
_shelx_space_group_comment
;
The symmetry employed for this shelxl refinement is uniquely defined
by the following loop, which should always be used as a source of
symmetry information in preference to the above space-group names.
They are only intended as comments.
;
_shelx_estimated_absorpt_t_min 0.358
_shelx_estimated_absorpt_t_max 0.444

loop_
_space_group_symop_operation_xyz
'x, y, z'
'-x, -y, -z'

loop_
_atom_site_label
_atom_site_type_symbol
_atom_site_fract_x
_atom_site_fract_y
_atom_site_fract_z
_atom_site_U_iso_or_equiv
_atom_site_adp_type
_atom_site_occupancy
_atom_site_site_symmetry_order
_atom_site_calc_flag
_atom_site_refinement_flags_posn
_atom_site_refinement_flags_adp
I2 I 0.60149(13) 0.81483(12) 0.47811(10) 0.0419(4) Uani 1 1 d . .
I1 I 0.29160(12) 0.50968(13) 0.46799(9) 0.0382(4) Uani 1 1 d . .
Se2 Se 0.51540(17) 0.97995(18) 0.25309(13) 0.0313(4) Uani 1 1 d . .
Se1 Se 0.53920(17) 0.48346(19) 0.24976(13) 0.0308(4) Uani 1 1 d . .
Fe2 Fe 0.1925(2) 0.8779(3) 0.2306(2) 0.0345(7) Uani 1 1 d . .
Fe1 Fe 0.8470(2) 0.3749(3) 0.2017(2) 0.0331(7) Uani 1 1 d . .
Cu2 Cu 0.5686(3) 1.0285(3) 0.42477(19) 0.0439(7) Uani 1 1 d . .
Cu1 Cu 0.5318(2) 0.5489(3) 0.42495(19) 0.0483(7) Uani 1 1 d . .
C14 C 0.2306(18) 0.6942(19) 0.2343(15) 0.040(5) Uani 1 1 d . .
H14A H 0.1746 0.6384 0.2605 0.048 Uiso 1 1 calc R U
C2 C 0.7177(17) 0.2788(18) 0.2622(15) 0.034(4) Uani 1 1 d . .
H2A H 0.7069 0.2869 0.3309 0.040 Uiso 1 1 calc R U
C21 C 0.3784(19) 0.378(2) 0.2113(14) 0.045(5) Uani 1 1 d . .
H21A H 0.3735 0.3134 0.2462 0.054 Uiso 1 1 calc R U
H21B H 0.3047 0.4311 0.2279 0.054 Uiso 1 1 calc R U
C3 C 0.795(2) 0.193(2) 0.200(2) 0.052(6) Uani 1 1 d . .
H3A H 0.8510 0.1332 0.2194 0.062 Uiso 1 1 calc R U
C1 C 0.6555(18) 0.3490(19) 0.2058(17) 0.042(5) Uani 1 1 d . .
C11 C 0.3842(16) 0.8489(18) 0.2242(13) 0.032(5) Uani 1 1 d . .
C13 C 0.2306(19) 0.702(2) 0.1370(14) 0.040(5) Uani 1 1 d . .
H13A H 0.1761 0.6536 0.0838 0.048 Uiso 1 1 calc R U
C10 C 0.894(2) 0.567(2) 0.261(2) 0.062(6) Uani 1 1 d . U
H10A H 0.8343 0.6342 0.2874 0.074 Uiso 1 1 calc R U
C5 C 0.6955(16) 0.306(2) 0.1102(15) 0.035(4) Uani 1 1 d . .
H5A H 0.6678 0.3363 0.0553 0.042 Uiso 1 1 calc R U
C9 C 0.953(2) 0.487(3) 0.312(2) 0.064(7) Uani 1 1 d . U
H9A H 0.9432 0.4910 0.3800 0.077 Uiso 1 1 calc R U
C19 C 0.163(3) 1.068(3) 0.285(2) 0.067(8) Uani 1 1 d . .
H19A H 0.2288 1.1352 0.3071 0.081 Uiso 1 1 calc R U
C18 C 0.112(2) 1.022(3) 0.187(2) 0.062(8) Uani 1 1 d . .
H18A H 0.1362 1.0534 0.1316 0.075 Uiso 1 1 calc R U
C28 C 0.6623(15) 0.871(2) 0.1988(14) 0.032(4) Uani 1 1 d . .
H28A H 0.7407 0.9227 0.2079 0.048 Uiso 1 1 calc R U
H28B H 0.6721 0.8070 0.2340 0.048 Uiso 1 1 calc R U
C7 C 1.020(2) 0.425(2) 0.157(2) 0.061(6) Uani 1 1 d . U
H7A H 1.0663 0.3839 0.0992 0.073 Uiso 1 1 calc R U
C20 C 0.104(3) 0.999(3) 0.338(2) 0.070(8) Uani 1 1 d . .
H20A H 0.1251 1.0089 0.4059 0.084 Uiso 1 1 calc R U
C8 C 1.032(2) 0.409(2) 0.250(2) 0.059(6) Uani 1 1 d . U
H8A H 1.0860 0.3465 0.2677 0.071 Uiso 1 1 calc R U
C15 C 0.3278(16) 0.7872(19) 0.2892(16) 0.036(5) Uani 1 1 d . .
H15A H 0.3497 0.8020 0.3576 0.043 Uiso 1 1 calc R U
C17 C 0.017(2) 0.927(3) 0.189(2) 0.071(8) Uani 1 1 d . U
H17A H -0.0367 0.8788 0.1353 0.085 Uiso 1 1 calc R U
C6 C 0.933(2) 0.531(2) 0.172(2) 0.063(6) Uani 1 1 d . U
H6A H 0.9033 0.5680 0.1203 0.075 Uiso 1 1 calc R U
C12 C 0.3267(18) 0.802(2) 0.1340(15) 0.041(5) Uani 1 1 d . .
H12A H 0.3476 0.8305 0.0768 0.049 Uiso 1 1 calc R U
C16 C 0.015(2) 0.915(3) 0.289(2) 0.074(9) Uani 1 1 d . U
H16A H -0.0410 0.8583 0.3143 0.089 Uiso 1 1 calc R U
C4 C 0.7851(19) 0.211(2) 0.1093(17) 0.048(6) Uani 1 1 d . .
H4A H 0.8310 0.1639 0.0531 0.058 Uiso 1 1 calc R U
C27 C 0.366(2) 0.382(2) 0.0393(15) 0.046(6) Uani 1 1 d . .
H27A H 0.3675 0.4695 0.0580 0.056 Uiso 1 1 calc R U
C22 C 0.3752(16) 0.319(2) 0.1073(13) 0.034(5) Uani 1 1 d . .
C26 C 0.3552(19) 0.3222(19) -0.0574(14) 0.033(4) Uani 1 1 d . .
H26A H 0.3471 0.3723 -0.1004 0.040 Uiso 1 1 calc R U
C23 C 0.373(2) 0.183(3) 0.0699(16) 0.049(6) Uani 1 1 d . U
H23A H 0.3790 0.1333 0.1134 0.059 Uiso 1 1 calc R U
N1 N 0.7464(18) 1.1158(17) 0.4422(14) 0.044(4) Uani 1 1 d . .
C29 C 0.839(2) 1.165(2) 0.4619(18) 0.054(7) Uani 1 1 d . .
C30 C 0.958(2) 1.240(2) 0.491(2) 0.063(7) Uani 1 1 d . .
H30A H 1.0299 1.1864 0.4765 0.094 Uiso 1 1 calc R U
H30B H 0.9574 1.2781 0.5591 0.094 Uiso 1 1 calc R U
H30C H 0.9646 1.3053 0.4576 0.094 Uiso 1 1 calc R U
C25A C 0.3556(15) 0.1936(19) -0.0936(12) 0.026(4) Uani 1 1 d . U
C24A C 0.3618(19) 0.1214(18) -0.0272(14) 0.036(4) Uani 1 1 d . U
H24A H 0.3587 0.0336 -0.0474 0.043 Uiso 1 1 calc R U

loop_
_atom_site_aniso_label
_atom_site_aniso_U_11
_atom_site_aniso_U_22
_atom_site_aniso_U_33
_atom_site_aniso_U_23
_atom_site_aniso_U_13
_atom_site_aniso_U_12
I2 0.0507(8) 0.0268(6) 0.0449(9) 0.0032(6) -0.0069(6) 0.0032(6)
I1 0.0354(6) 0.0469(8) 0.0314(7) 0.0080(6) -0.0015(5) 0.0075(6)
Se2 0.0325(9) 0.0313(9) 0.0274(10) 0.0032(8) -0.0030(8) -0.0048(8)
Se1 0.0322(9) 0.0339(10) 0.0246(10) 0.0044(8) -0.0019(8) 0.0009(8)
Fe2 0.0253(13) 0.0338(16) 0.0415(17) 0.0045(14) -0.0005(11) 0.0021(11)
Fe1 0.0242(12) 0.0342(16) 0.0376(16) 0.0040(14) -0.0037(11) -0.0075(11)
Cu2 0.0527(15) 0.0403(14) 0.0350(14) 0.0033(12) -0.0035(11) -0.0038(12)
Cu1 0.0402(13) 0.0675(19) 0.0348(15) 0.0085(14) -0.0032(11) 0.0049(13)
C14 0.036(10) 0.030(11) 0.050(14) 0.004(10) 0.012(9) 0.000(8)
C2 0.034(9) 0.030(10) 0.043(12) 0.020(9) 0.007(9) 0.003(8)
C21 0.036(11) 0.070(16) 0.022(11) 0.002(11) -0.007(8) -0.004(10)
C3 0.038(11) 0.025(10) 0.084(19) -0.001(12) -0.021(12) -0.004(9)
C1 0.031(9) 0.026(10) 0.059(15) -0.004(10) -0.007(9) -0.004(8)
C11 0.025(9) 0.038(10) 0.026(10) -0.006(9) -0.007(7) 0.009(8)
C13 0.042(11) 0.035(11) 0.031(12) -0.013(10) 0.001(9) -0.003(9)
C10 0.059(12) 0.025(10) 0.097(13) 0.011(10) 0.000(11) -0.016(9)
C5 0.023(8) 0.040(11) 0.034(11) -0.004(9) 0.001(8) -0.007(8)
C9 0.061(15) 0.056(15) 0.077(19) 0.022(14) -0.020(13) -0.037(13)
C19 0.055(14) 0.040(14) 0.10(2) 0.006(15) 0.006(15) 0.012(12)
C18 0.048(13) 0.054(16) 0.10(2) 0.048(17) 0.005(14) 0.012(12)
C28 0.017(8) 0.044(12) 0.032(11) 0.004(10) 0.001(7) -0.007(8)
C7 0.053(13) 0.042(12) 0.079(14) 0.002(14) 0.029(12) -0.031(9)
C20 0.054(15) 0.069(19) 0.10(2) 0.034(18) 0.030(15) 0.025(15)
C8 0.025(10) 0.052(14) 0.095(16) 0.014(15) -0.024(12) -0.023(10)
C15 0.023(9) 0.039(11) 0.046(12) 0.012(10) -0.006(8) -0.006(8)
C17 0.031(11) 0.074(19) 0.107(18) 0.021(18) -0.008(13) 0.018(12)
C6 0.061(15) 0.050(15) 0.094(15) 0.051(15) -0.014(13) -0.023(10)
C12 0.035(10) 0.046(13) 0.031(11) -0.010(10) 0.002(8) 0.009(9)
C16 0.030(11) 0.08(2) 0.14(2) 0.07(2) 0.050(15) 0.028(13)
C4 0.033(10) 0.049(14) 0.047(14) -0.016(12) -0.005(10) -0.006(9)
C27 0.053(13) 0.042(13) 0.043(13) 0.009(11) -0.010(10) 0.021(10)
C22 0.029(10) 0.052(13) 0.015(9) -0.002(9) -0.008(7) 0.008(9)
C26 0.045(10) 0.034(10) 0.023(11) 0.013(9) 0.005(8) -0.003(8)
C23 0.044(12) 0.071(17) 0.031(9) 0.013(11) 0.000(9) -0.017(11)
N1 0.042(10) 0.035(10) 0.052(12) 0.010(9) -0.001(8) -0.019(8)
C29 0.045(13) 0.053(15) 0.058(16) 0.002(13) 0.007(11) 0.019(12)
C30 0.057(15) 0.047(15) 0.081(19) 0.012(14) -0.023(13) 0.000(12)
C25A 0.021(7) 0.040(10) 0.014(9) 0.002(7) -0.001(6) -0.008(7)
C24A 0.052(10) 0.018(8) 0.036(8) 0.006(7) -0.010(8) -0.023(8)

loop_
_atom_type_symbol
_atom_type_description
_atom_type_scat_dispersion_real
_atom_type_scat_dispersion_imag
_atom_type_scat_source
C C 0.0033 0.0016 'International Tables Vol C Tables 4.2.6.8 and 6.1.1.4'
H H 0.0000 0.0000 'International Tables Vol C Tables 4.2.6.8 and 6.1.1.4'
N N 0.0061 0.0033 'International Tables Vol C Tables 4.2.6.8 and 6.1.1.4'
Fe Fe 0.3463 0.8444 'International Tables Vol C Tables 4.2.6.8 and 6.1.1.4'
Cu Cu 0.3201 1.2651 'International Tables Vol C Tables 4.2.6.8 and 6.1.1.4'
Se Se -0.0929 2.2259 'International Tables Vol C Tables 4.2.6.8 and 6.1.1.4'
I I -0.4742 1.8119 'International Tables Vol C Tables 4.2.6.8 and 6.1.1.4'

loop_
_geom_angle_atom_site_label_1
_geom_angle_atom_site_label_2
_geom_angle_atom_site_label_3
_geom_angle
_geom_angle_site_symmetry_1
_geom_angle_site_symmetry_3
Cu2 I2 Cu2 63.48(11) 2_676 .
Cu2 I2 Cu1 117.34(10) 2_676 .
Cu2 I2 Cu1 142.03(10) . .
Cu1 I1 Cu1 62.94(11) 2_666 .
C11 Se2 C28 96.8(7) . .
C11 Se2 Cu2 108.7(6) . .
C28 Se2 Cu2 100.6(6) . .
C1 Se1 C21 96.3(9) . .
C1 Se1 Cu1 111.9(7) . .
C21 Se1 Cu1 103.9(6) . .
C20 Fe2 C12 161.0(12) . .
C20 Fe2 C11 125.4(11) . .
C12 Fe2 C11 40.1(8) . .
C20 Fe2 C18 67.4(12) . .
C12 Fe2 C18 108.0(10) . .
C11 Fe2 C18 122.4(10) . .
C20 Fe2 C17 67.5(13) . .
C12 Fe2 C17 122.1(11) . .
C11 Fe2 C17 157.7(11) . .
C18 Fe2 C17 41.0(11) . .
C20 Fe2 C15 108.5(10) . .
C12 Fe2 C15 68.2(8) . .
C11 Fe2 C15 40.5(8) . .
C18 Fe2 C15 157.5(10) . .
C17 Fe2 C15 160.1(11) . .
C20 Fe2 C16 38.7(13) . .
C12 Fe2 C16 159.0(12) . .
C11 Fe2 C16 159.1(11) . .
C18 Fe2 C16 69.1(10) . .
C17 Fe2 C16 42.1(11) . .
C15 Fe2 C16 122.5(10) . .
C20 Fe2 C19 38.4(11) . .
C12 Fe2 C19 126.1(11) . .
C11 Fe2 C19 109.3(10) . .
C18 Fe2 C19 41.5(11) . .
C17 Fe2 C19 68.4(12) . .
C15 Fe2 C19 121.5(11) . .
C16 Fe2 C19 66.4(12) . .
C20 Fe2 C14 122.7(10) . .
C12 Fe2 C14 68.4(9) . .
C11 Fe2 C14 69.1(8) . .
C18 Fe2 C14 159.0(11) . .
C17 Fe2 C14 122.0(11) . .
C15 Fe2 C14 42.2(8) . .
C16 Fe2 C14 106.4(9) . .
C19 Fe2 C14 157.1(11) . .
C20 Fe2 C13 156.5(11) . .
C12 Fe2 C13 41.6(9) . .
C11 Fe2 C13 69.1(8) . .
C18 Fe2 C13 123.6(11) . .
C17 Fe2 C13 106.1(10) . .
C15 Fe2 C13 69.4(8) . .
C16 Fe2 C13 121.4(12) . .
C19 Fe2 C13 162.5(11) . .
C14 Fe2 C13 40.0(8) . .
C1 Fe1 C2 41.1(8) . .
C1 Fe1 C7 159.2(11) . .
C2 Fe1 C7 158.3(9) . .
C1 Fe1 C4 68.3(8) . .
C2 Fe1 C4 68.0(9) . .
C7 Fe1 C4 107.9(10) . .
C1 Fe1 C9 123.3(11) . .
C2 Fe1 C9 106.2(10) . .
C7 Fe1 C9 68.5(12) . .
C4 Fe1 C9 156.4(10) . .
C1 Fe1 C8 158.9(11) . .
C2 Fe1 C8 122.7(10) . .
C7 Fe1 C8 40.3(10) . .
C4 Fe1 C8 123.2(10) . .
C9 Fe1 C8 39.3(11) . .
C1 Fe1 C3 67.8(8) . .
C2 Fe1 C3 40.3(9) . .
C7 Fe1 C3 123.1(10) . .
C4 Fe1 C3 39.5(10) . .
C9 Fe1 C3 121.5(10) . .
C8 Fe1 C3 108.7(9) . .
C1 Fe1 C5 40.7(9) . .
C2 Fe1 C5 68.5(8) . .
C7 Fe1 C5 123.2(10) . .
C4 Fe1 C5 40.6(8) . .
C9 Fe1 C5 160.7(10) . .
C8 Fe1 C5 159.1(10) . .
C3 Fe1 C5 67.3(9) . .
C1 Fe1 C6 123.1(9) . .
C2 Fe1 C6 156.2(10) . .
C7 Fe1 C6 42.3(10) . .
C4 Fe1 C6 128.7(11) . .
C9 Fe1 C6 65.3(11) . .
C8 Fe1 C6 65.9(10) . .
C3 Fe1 C6 163.3(12) . .
C5 Fe1 C6 111.6(10) . .
C1 Fe1 C10 108.6(9) . .
C2 Fe1 C10 122.1(10) . .
C7 Fe1 C10 68.4(10) . .
C4 Fe1 C10 162.2(11) . .
C9 Fe1 C10 40.1(10) . .
C8 Fe1 C10 66.1(10) . .
C3 Fe1 C10 157.3(11) . .
C5 Fe1 C10 125.7(9) . .
C6 Fe1 C10 37.1(11) . .
N1 Cu2 Se2 106.5(6) . .
N1 Cu2 I2 109.6(5) . 2_676
Se2 Cu2 I2 109.43(10) . 2_676
N1 Cu2 I2 104.3(5) . .
Se2 Cu2 I2 110.00(11) . .
I2 Cu2 I2 116.52(11) 2_676 .
N1 Cu2 Cu2 123.5(6) . 2_676
Se2 Cu2 Cu2 129.88(17) . 2_676
I2 Cu2 Cu2 58.49(9) 2_676 2_676
I2 Cu2 Cu2 58.04(10) . 2_676
Se1 Cu1 I1 121.81(11) . 2_666
Se1 Cu1 I1 105.67(11) . .
I1 Cu1 I1 117.06(11) 2_666 .
Se1 Cu1 Cu1 139.5(2) . 2_666
I1 Cu1 Cu1 59.47(9) 2_666 2_666
I1 Cu1 Cu1 57.59(10) . 2_666
Se1 Cu1 I2 105.82(12) . .
I1 Cu1 I2 94.11(10) 2_666 .
I1 Cu1 I2 111.05(10) . .
Cu1 Cu1 I2 114.54(15) 2_666 .
C13 C14 C15 108.2(19) . .
C13 C14 Fe2 71.0(11) . .
C15 C14 Fe2 67.7(11) . .
C13 C14 H14A 125.9 . .
C15 C14 H14A 125.9 . .
Fe2 C14 H14A 125.9 . .
C3 C2 C1 106.7(19) . .
C3 C2 Fe1 70.3(13) . .
C1 C2 Fe1 69.0(11) . .
C3 C2 H2A 126.6 . .
C1 C2 H2A 126.6 . .
Fe1 C2 H2A 126.6 . .
C22 C21 Se1 110.8(15) . .
C22 C21 H21A 109.5 . .
Se1 C21 H21A 109.5 . .
C22 C21 H21B 109.5 . .
Se1 C21 H21B 109.5 . .
H21A C21 H21B 108.1 . .
C4 C3 C2 109.6(18) . .
C4 C3 Fe1 69.9(14) . .
C2 C3 Fe1 69.4(11) . .
C4 C3 H3A 125.2 . .
C2 C3 H3A 125.2 . .
Fe1 C3 H3A 125.2 . .
C5 C1 C2 108.3(16) . .
C5 C1 Se1 124.8(16) . .
C2 C1 Se1 126.8(16) . .
C5 C1 Fe1 70.9(11) . .
C2 C1 Fe1 69.9(11) . .
Se1 C1 Fe1 123.9(11) . .
C12 C11 C15 109.0(19) . .
C12 C11 Se2 124.3(17) . .
C15 C11 Se2 126.7(14) . .
C12 C11 Fe2 69.8(10) . .
C15 C11 Fe2 70.1(10) . .
Se2 C11 Fe2 124.9(9) . .
C14 C13 C12 105.5(18) . .
C14 C13 Fe2 69.0(11) . .
C12 C13 Fe2 66.6(11) . .
C14 C13 H13A 127.2 . .
C12 C13 H13A 127.2 . .
Fe2 C13 H13A 127.2 . .
C6 C10 C9 107(2) . .
C6 C10 Fe1 69.3(15) . .
C9 C10 Fe1 67.3(14) . .
C6 C10 H10A 126.7 . .
C9 C10 H10A 126.7 . .
Fe1 C10 H10A 126.7 . .
C1 C5 C4 106.8(19) . .
C1 C5 Fe1 68.4(11) . .
C4 C5 Fe1 69.1(12) . .
C1 C5 H5A 126.6 . .
C4 C5 H5A 126.6 . .
Fe1 C5 H5A 126.6 . .
C8 C9 C10 108(3) . .
C8 C9 Fe1 70.5(15) . .
C10 C9 Fe1 72.6(14) . .
C8 C9 H9A 125.9 . .
C10 C9 H9A 125.9 . .
Fe1 C9 H9A 125.9 . .
C20 C19 C18 107(3) . .
C20 C19 Fe2 68.9(16) . .
C18 C19 Fe2 68.2(14) . .
C20 C19 H19A 126.4 . .
C18 C19 H19A 126.4 . .
Fe2 C19 H19A 126.4 . .
C17 C18 C19 106(3) . .
C17 C18 Fe2 69.7(13) . .
C19 C18 Fe2 70.3(13) . .
C17 C18 H18A 126.7 . .
C19 C18 H18A 126.7 . .
Fe2 C18 H18A 126.7 . .
C25A C28 Se2 113.2(11) 2_665 .
C25A C28 H28A 108.9 2_665 .
Se2 C28 H28A 108.9 . .
C25A C28 H28B 108.9 2_665 .
Se2 C28 H28B 108.9 . .
H28A C28 H28B 107.8 . .
C8 C7 C6 102(2) . .
C8 C7 Fe1 70.2(13) . .
C6 C7 Fe1 69.6(13) . .
C8 C7 H7A 129.0 . .
C6 C7 H7A 129.0 . .
Fe1 C7 H7A 129.0 . .
C19 C20 C16 114(3) . .
C19 C20 Fe2 72.7(15) . .
C16 C20 Fe2 72.1(17) . .
C19 C20 H20A 123.1 . .
C16 C20 H20A 123.1 . .
Fe2 C20 H20A 123.1 . .
C9 C8 C7 111(2) . .
C9 C8 Fe1 70.2(13) . .
C7 C8 Fe1 69.5(13) . .
C9 C8 H8A 124.3 . .
C7 C8 H8A 124.3 . .
Fe1 C8 H8A 124.3 . .
C11 C15 C14 107.1(18) . .
C11 C15 Fe2 69.4(10) . .
C14 C15 Fe2 70.0(10) . .
C11 C15 H15A 126.4 . .
C14 C15 H15A 126.4 . .
Fe2 C15 H15A 126.4 . .
C18 C17 C16 106(3) . .
C18 C17 Fe2 69.4(12) . .
C16 C17 Fe2 69.4(12) . .
C18 C17 H17A 126.8 . .
C16 C17 H17A 126.8 . .
Fe2 C17 H17A 126.8 . .
C10 C6 C7 112(2) . .
C10 C6 Fe1 73.6(15) . .
C7 C6 Fe1 68.1(12) . .
C10 C6 H6A 123.9 . .
C7 C6 H6A 123.9 . .
Fe1 C6 H6A 123.9 . .
C11 C12 C13 110(2) . .
C11 C12 Fe2 70.1(10) . .
C13 C12 Fe2 71.8(11) . .
C11 C12 H12A 124.9 . .
C13 C12 H12A 124.9 . .
Fe2 C12 H12A 124.9 . .
C20 C16 C17 106(3) . .
C20 C16 Fe2 69.1(13) . .
C17 C16 Fe2 68.5(12) . .
C20 C16 H16A 126.9 . .
C17 C16 H16A 126.9 . .
Fe2 C16 H16A 126.9 . .
C3 C4 C5 108.5(19) . .
C3 C4 Fe1 70.6(13) . .
C5 C4 Fe1 70.3(12) . .
C3 C4 H4A 125.8 . .
C5 C4 H4A 125.8 . .
Fe1 C4 H4A 125.8 . .
C22 C27 C26 123(2) . .
C22 C27 H27A 118.5 . .
C26 C27 H27A 118.5 . .
C27 C22 C23 113.6(18) . .
C27 C22 C21 125(2) . .
C23 C22 C21 122(2) . .
C25A C26 C27 123.6(18) . .
C25A C26 H26A 118.2 . .
C27 C26 H26A 118.2 . .
C24A C23 C22 124(2) . .
C24A C23 H23A 118.0 . .
C22 C23 H23A 118.0 . .
C29 N1 Cu2 172(2) . .
N1 C29 C30 176(2) . .
C29 C30 H30A 109.5 . .
C29 C30 H30B 109.5 . .
H30A C30 H30B 109.5 . .
C29 C30 H30C 109.5 . .
H30A C30 H30C 109.5 . .
H30B C30 H30C 109.5 . .
C26 C25A C24A 116.7(16) . .
C26 C25A C28 123.3(17) . 2_665
C24A C25A C28 119.7(18) . 2_665
C25A C24A C23 119(2) . .
C25A C24A H24A 120.6 . .
C23 C24A H24A 120.6 . .

loop_
_geom_bond_atom_site_label_1
_geom_bond_atom_site_label_2
_geom_bond_distance
_geom_bond_site_symmetry_2
I2 Cu2 2.658(3) 2_676
I2 Cu2 2.671(3) .
I2 Cu1 2.885(4) .
I1 Cu1 2.586(3) 2_666
I1 Cu1 2.639(3) .
Se2 C11 1.92(2) .
Se2 C28 2.012(17) .
Se2 Cu2 2.449(3) .
Se1 C1 1.920(18) .
Se1 C21 2.00(2) .
Se1 Cu1 2.446(3) .
Fe2 C20 2.02(3) .
Fe2 C12 2.029(18) .
Fe2 C11 2.034(16) .
Fe2 C18 2.04(2) .
Fe2 C17 2.04(2) .
Fe2 C15 2.043(18) .
Fe2 C16 2.056(19) .
Fe2 C19 2.07(3) .
Fe2 C14 2.07(2) .
Fe2 C13 2.100(19) .
Fe1 C1 2.01(2) .
Fe1 C2 2.03(2) .
Fe1 C7 2.03(2) .
Fe1 C4 2.03(2) .
Fe1 C9 2.03(3) .
Fe1 C8 2.04(2) .
Fe1 C3 2.04(2) .
Fe1 C5 2.045(19) .
Fe1 C6 2.05(2) .
Fe1 C10 2.10(2) .
Cu2 N1 2.045(19) .
Cu2 I2 2.658(3) 2_676
Cu2 Cu2 2.803(6) 2_676
Cu1 I1 2.586(3) 2_666
Cu1 Cu1 2.728(6) 2_666
C14 C13 1.43(3) .
C14 C15 1.48(3) .
C14 H14A 0.9800 .
C2 C3 1.40(3) .
C2 C1 1.42(3) .
C2 H2A 0.9800 .
C21 C22 1.47(3) .
C21 H21A 0.9700 .
C21 H21B 0.9700 .
C3 C4 1.37(3) .
C3 H3A 0.9800 .
C1 C5 1.41(3) .
C11 C12 1.39(3) .
C11 C15 1.41(3) .
C13 C12 1.47(3) .
C13 H13A 0.9800 .
C10 C6 1.32(4) .
C10 C9 1.42(4) .
C10 H10A 0.9800 .
C5 C4 1.41(3) .
C5 H5A 0.9800 .
C9 C8 1.37(4) .
C9 H9A 0.9800 .
C19 C20 1.34(4) .
C19 C18 1.45(4) .
C19 H19A 0.9800 .
C18 C17 1.43(4) .
C18 H18A 0.9800 .
C28 C25A 1.51(3) 2_665
C28 H28A 0.9700 .
C28 H28B 0.9700 .
C7 C8 1.40(4) .
C7 C6 1.47(4) .
C7 H7A 0.9800 .
C20 C16 1.35(5) .
C20 H20A 0.9800 .
C8 H8A 0.9800 .
C15 H15A 0.9800 .
C17 C16 1.47(4) .
C17 H17A 0.9800 .
C6 H6A 0.9800 .
C12 H12A 0.9800 .
C16 H16A 0.9800 .
C4 H4A 0.9800 .
C27 C22 1.34(3) .
C27 C26 1.38(3) .
C27 H27A 0.9300 .
C22 C23 1.45(3) .
C26 C25A 1.37(3) .
C26 H26A 0.9300 .
C23 C24A 1.39(3) .
C23 H23A 0.9300 .
N1 C29 1.09(3) .
C29 C30 1.47(4) .
C30 H30A 0.9600 .
C30 H30B 0.9600 .
C30 H30C 0.9600 .
C25A C24A 1.39(3) .
C25A C28 1.51(3) 2_665
C24A H24A 0.9300 .
